data_9007916
loop_
_publ_author_name
'Tahiri, A. A.'
'Bali, B. E.'
'Lachkar, M.'
'Ouarsal, R.'
'Zavalij, P. Y.'

_publ_section_title
;
 SrMgP2O7
;
_journal_name_full 'Acta Crystallographica, Section E'
_journal_page_first i9
_journal_page_last i11
_journal_paper_doi 10.1107/S1600536801020633
_journal_volume 58
_journal_year 2002
_chemical_formula_structural SrMgP2O7
_chemical_formula_sum 'Mg O7 P2 Sr'
_space_group_IT_number 14
_symmetry_space_group_name_Hall '-P 2yn'
_symmetry_space_group_name_H-M 'P 1 21/n 1'
_cell_angle_alpha 90
_cell_angle_beta 90.502
_cell_angle_gamma 90
_cell_length_a 5.3046
_cell_length_b 8.3053
_cell_length_c 12.700
_cell_formula_units_Z 4
_cell_volume 559.493
_database_code_amcsd 0010374
_exptl_crystal_density_diffrn 3.394
_cod_original_formula_sum 'Sr Mg P2 O7'
_cod_database_code 9007916
_amcsd_formula_title SrMgP2O7

loop_
_space_group_symop_operation_xyz
x,y,z
1/2+x,1/2-y,1/2+z
1/2-x,1/2+y,1/2-z
-x,-y,-z

loop_
_atom_site_aniso_label
_atom_site_aniso_U_11
_atom_site_aniso_U_22
_atom_site_aniso_U_33
_atom_site_aniso_U_12
_atom_site_aniso_U_13
_atom_site_aniso_U_23
Sr1 0.00810 0.01040 0.01160 0.00044 -0.00060 -0.00110
Mg1 0.00970 0.00930 0.00980 -0.00030 -0.00190 0.00020
P1 0.00810 0.00760 0.00710 0.00040 0.00000 -0.00020
P2 0.00720 0.00860 0.00700 -0.00010 0.00080 0.00030
O1 0.01510 0.00860 0.00850 0.00240 0.00210 -0.00060
O2 0.01280 0.00720 0.01150 0.00120 0.00030 0.00000
O3 0.00990 0.01600 0.01960 -0.00120 -0.00590 0.00070
O4 0.01110 0.01160 0.00810 0.00030 0.00160 -0.00220
O5 0.00910 0.01720 0.00700 -0.00050 0.00360 0.00020
O7 0.00820 0.01270 0.01230 0.00160 -0.00060 0.00130
O6 0.01250 0.00930 0.00960 -0.00100 -0.00240 -0.00060

loop_
_atom_site_label
_atom_site_fract_x
_atom_site_fract_y
_atom_site_fract_z
_atom_site_U_iso_or_equiv
Sr1 0.21537 0.33976 0.72107 0.01000
Mg1 0.67840 0.14930 0.89100 0.00960
P1 0.74590 0.03570 0.66719 0.00760
P2 0.68680 0.29990 0.51986 0.00760
O1 0.73310 0.11570 0.55300 0.01070
O2 0.68310 -0.13930 0.65330 0.01050
O3 0.00630 0.06520 0.71260 0.01520
O4 0.54710 0.11580 0.73480 0.01030
O5 0.80490 0.31150 0.41180 0.01110
O7 0.40460 0.33090 0.52330 0.01110
O6 0.82750 0.40430 0.60000 0.01050

loop_
_cod_related_entry_id
_cod_related_entry_database
_cod_related_entry_code
1 AMCSD 0010374
